data_1571605
loop_
_publ_author_name
'Wu, Wenbo'
'Chen, Kui'
'Yu, Hui'
'Zhu, Jiaxuan'
'Feng, Yaoguang'
'Wang, Jingkang'
'Huang, Xin'
'Li, Liang'
'Hao, Hongxun'
'Wang, Ting'
'Wang, Na'
'Naumov, Pan&#x10d;e'

_publ_section_title
;
 Trimodal operation of a robust smart organic crystal.
;
_journal_issue 24
_journal_name_full 'Chemical science'
_journal_page_first 9287
_journal_page_last 9297
_journal_paper_doi 10.1039/d4sc02152e
_journal_volume 15
_journal_year 2024
_chemical_formula_moiety 'C15 H10 Cl F3 N2 O2'
_chemical_formula_sum 'C15 H10 Cl F3 N2 O2'
_chemical_formula_weight 342.70
_space_group_crystal_system monoclinic
_space_group_IT_number 14
_space_group_name_Hall '-P 2ybc'
_space_group_name_H-M_alt 'P 1 21/c 1'
_atom_sites_solution_hydrogens geom
_atom_sites_solution_primary dual
_audit_creation_date 2023-02-27
_audit_creation_method
;
Olex2 1.5
(compiled 2022.04.07 svn.rca3783a0 for OlexSys, GUI svn.r6498)
;
_audit_update_record
;
2024-03-20 deposited with the CCDC.	2024-05-13 downloaded from the CCDC.
;
_cell_angle_alpha 90
_cell_angle_beta 92.583(3)
_cell_angle_gamma 90
_cell_formula_units_Z 4
_cell_length_a 18.6718(16)
_cell_length_b 10.1775(10)
_cell_length_c 8.0982(8)
_cell_measurement_reflns_used 4217
_cell_measurement_temperature 298.00
_cell_measurement_theta_max 27.23
_cell_measurement_theta_min 2.28
_cell_volume 1537.4(3)
_computing_cell_refinement 'SAINT V8.40B (Bruker, 2019)'
_computing_data_collection 'APEX4 V2022.10-1 (Bruker, 2022)'
_computing_data_reduction 'SAINT V8.40B (Bruker, 2019)'
_computing_molecular_graphics 'Olex2 1.5 (Dolomanov et al., 2009)'
_computing_publication_material 'Olex2 1.5 (Dolomanov et al., 2009)'
_computing_structure_refinement 'SHELXL 2019/3 (Sheldrick, 2015)'
_computing_structure_solution 'SHELXT 2018/2 (Sheldrick, 2018)'
_diffrn_ambient_temperature 298.00
_diffrn_detector CPAD
_diffrn_detector_area_resol_mean 7.41
_diffrn_detector_type 'Bruker PHOTON 100'
_diffrn_measured_fraction_theta_full 0.992
_diffrn_measured_fraction_theta_max 0.990
_diffrn_measurement_device 'four-circle diffractometer'
_diffrn_measurement_device_type 'Bruker D8 VENTURE TXS PHOTON 100'
_diffrn_measurement_method '\w and \f shutterless scans'
_diffrn_measurement_specimen_support 'nylon loop'
_diffrn_radiation_monochromator 'Helios Multi-layer Optic'
_diffrn_radiation_probe x-ray
_diffrn_radiation_type MoK\a
_diffrn_radiation_wavelength 0.71073
_diffrn_reflns_av_R_equivalents 0.0404
_diffrn_reflns_av_unetI/netI 0.0362
_diffrn_reflns_Laue_measured_fraction_full 0.992
_diffrn_reflns_Laue_measured_fraction_max 0.990
_diffrn_reflns_limit_h_max 24
_diffrn_reflns_limit_h_min -24
_diffrn_reflns_limit_k_max 12
_diffrn_reflns_limit_k_min -13
_diffrn_reflns_limit_l_max 10
_diffrn_reflns_limit_l_min -10
_diffrn_reflns_number 14054
_diffrn_reflns_point_group_measured_fraction_full 0.992
_diffrn_reflns_point_group_measured_fraction_max 0.990
_diffrn_reflns_theta_full 25.242
_diffrn_reflns_theta_max 27.538
_diffrn_reflns_theta_min 2.280
_diffrn_source TXS
_diffrn_source_current 40.0
_diffrn_source_power 2.0
_diffrn_source_type 'Rotaing Anode'
_diffrn_source_voltage 50.0
_diffrn_standards_number 0
_exptl_absorpt_coefficient_mu 0.290
_exptl_absorpt_correction_T_max 0.7456
_exptl_absorpt_correction_T_min 0.6131
_exptl_absorpt_correction_type multi-scan
_exptl_absorpt_process_details
;
SADABS-2016/2 (Bruker,2016/2) was used for absorption correction.
wR2(int) was 0.1534 before and 0.0507 after correction.
The Ratio of minimum to maximum transmission is 0.8223.
The \l/2 correction factor is Not present.
;
_exptl_crystal_density_diffrn 1.481
_exptl_crystal_description block
_exptl_crystal_F_000 696
_exptl_crystal_size_max 0.13
_exptl_crystal_size_mid 0.12
_exptl_crystal_size_min 0.1
_refine_diff_density_max 0.253
_refine_diff_density_min -0.368
_refine_diff_density_rms 0.034
_refine_ls_extinction_method none
_refine_ls_goodness_of_fit_ref 1.027
_refine_ls_hydrogen_treatment constr
_refine_ls_matrix_type full
_refine_ls_number_parameters 245
_refine_ls_number_reflns 3511
_refine_ls_number_restraints 127
_refine_ls_restrained_S_all 1.059
_refine_ls_R_factor_all 0.0871
_refine_ls_R_factor_gt 0.0550
_refine_ls_shift/su_max 0.000
_refine_ls_shift/su_mean 0.000
_refine_ls_structure_factor_coef Fsqd
_refine_ls_weighting_details 'w=1/[\s^2^(Fo^2^)+(0.0430P)^2^+0.6787P] where P=(Fo^2^+2Fc^2^)/3'
_refine_ls_weighting_scheme calc
_refine_ls_wR_factor_gt 0.1189
_refine_ls_wR_factor_ref 0.1364
_reflns_Friedel_coverage 0.000
_reflns_number_gt 2365
_reflns_number_total 3511
_reflns_threshold_expression 'I > 2\s(I)'
_cod_data_source_file d4sc02152e19.cif
_cod_data_source_block CTBB_298K_Form_I
_cod_depositor_comments
;
The following automatic conversions were performed:

data item '_diffrn_radiation_probe' value 'X-ray' was changed to
'x-ray' in accordance with the
/home/data/users/saulius/crontab/automatic-downloads/rss-feeds/RSC/lib/dictionaries/cif_core.dic
dictionary named 'cif_core.dic' version 2.4.2 last updated on
2011-04-26.

Automatic conversion script
Id: cif_fix_values 8170 2020-07-09 18:12:32Z antanas 

 Adding full bibliography for 1571604--1571609.cif.
;
_cod_database_code 1571605
_shelx_shelxl_version_number 2019/3
_shelx_space_group_comment
;
The symmetry employed for this shelxl refinement is uniquely defined
by the following loop, which should always be used as a source of
symmetry information in preference to the above space-group names.
They are only intended as comments.
;
_shelx_estimated_absorpt_t_max 0.972
_shelx_estimated_absorpt_t_min 0.963
_olex2_refinement_description
;
1. Fixed Uiso
 At 1.2 times of:
  All C(H) groups, All N(H) groups
2. Restrained distances
 F3-C15 \\sim F1-C15 \\sim F2-C15
 with sigma of 0.02
 O2-C15 \\sim O2-C15A
 with sigma of 0.02
3. Uiso/Uaniso restraints and constraints
F1 \\sim F2 \\sim F3 \\sim F1A \\sim F2A \\sim F3A \\sim C15 \\sim C15A: within
2A with sigma of 0.01 and sigma for terminal atoms of 0.02 within 2A
4. Same fragment restrains
{F1A, F2A, F3A, C15A} sigma for 1-2: 0.02, 1-3: 0.02
as in
{F1, F2, F3, C15}
5. Others
 Sof(F1A)=Sof(F2A)=Sof(F3A)=Sof(C15A)=1-FVAR(1)
 Sof(F1)=Sof(F2)=Sof(F3)=Sof(C15)=FVAR(1)
6.a Aromatic/amide H refined with riding coordinates:
 N1(H1), C2(H2), C3(H3), C5(H5), C6(H6), C8(H8), C10(H10), C11(H11), C13(H13),
 C14(H14)
;
_olex2_submission_special_instructions 'No special instructions were received'
_site XU

loop_
_space_group_symop_operation_xyz
'x, y, z'
'-x, y+1/2, -z+1/2'
'-x, -y, -z'
'x, -y-1/2, z-1/2'

loop_
_atom_site_label
_atom_site_type_symbol
_atom_site_fract_x
_atom_site_fract_y
_atom_site_fract_z
_atom_site_U_iso_or_equiv
_atom_site_adp_type
_atom_site_occupancy
_atom_site_site_symmetry_order
_atom_site_calc_flag
_atom_site_refinement_flags_posn
_atom_site_refinement_flags_adp
_atom_site_refinement_flags_occupancy
_atom_site_disorder_assembly
_atom_site_disorder_group
Cl1 Cl 0.23688(4) 0.13805(9) 0.57288(11) 0.1053(3) Uani 1 1 d . . . . .
F1 F 1.0408(6) 0.5961(15) 0.1590(19) 0.136(3) Uani 0.434(9) 1 d D U P A 1
F2 F 0.9320(5) 0.6700(12) 0.1415(17) 0.159(3) Uani 0.434(9) 1 d D U P A 1
F3 F 0.9915(4) 0.6800(8) 0.3674(11) 0.132(3) Uani 0.434(9) 1 d D U P A 1
C15 C 0.9804(7) 0.6119(11) 0.2313(16) 0.116(3) Uani 0.434(9) 1 d D U P A 1
F1A F 1.0413(5) 0.6372(12) 0.1812(16) 0.146(3) Uani 0.566(9) 1 d D U P A 2
F2A F 0.9396(3) 0.5994(7) 0.0593(7) 0.128(2) Uani 0.566(9) 1 d D U P A 2
F3A F 0.9467(5) 0.7170(5) 0.2698(12) 0.154(3) Uani 0.566(9) 1 d D U P A 2
C15A C 0.9737(6) 0.6086(9) 0.2073(13) 0.110(2) Uani 0.566(9) 1 d D U P A 2
O1 O 0.55000(8) 0.10933(15) 0.20599(18) 0.0601(4) Uani 1 1 d . . . . .
O2 O 0.96470(9) 0.4960(2) 0.2828(3) 0.0989(7) Uani 1 1 d D . . . .
N1 N 0.57695(8) 0.26400(17) 0.4006(2) 0.0529(4) Uani 1 1 d . . . . .
H1 H 0.562668 0.307310 0.484116 0.063 Uiso 1 1 calc R U . . .
N2 N 0.64567(8) 0.28238(17) 0.3479(2) 0.0531(4) Uani 1 1 d . . . . .
C1 C 0.32253(11) 0.1507(3) 0.5009(3) 0.0633(6) Uani 1 1 d . . . . .
C2 C 0.35539(12) 0.0421(3) 0.4380(3) 0.0665(6) Uani 1 1 d . . . . .
H2 H 0.331961 -0.038563 0.434628 0.080 Uiso 1 1 calc R U . . .
C3 C 0.42314(11) 0.0535(2) 0.3801(3) 0.0573(5) Uani 1 1 d . . . . .
H3 H 0.445294 -0.019575 0.336085 0.069 Uiso 1 1 calc R U . . .
C4 C 0.45882(10) 0.1731(2) 0.3865(2) 0.0480(5) Uani 1 1 d . . . . .
C5 C 0.42478(11) 0.2815(2) 0.4482(3) 0.0604(6) Uani 1 1 d . . . . .
H5 H 0.447931 0.362396 0.451169 0.072 Uiso 1 1 calc R U . . .
C6 C 0.35642(11) 0.2706(3) 0.5056(3) 0.0682(6) Uani 1 1 d . . . . .
H6 H 0.333527 0.343912 0.547002 0.082 Uiso 1 1 calc R U . . .
C7 C 0.53229(10) 0.1785(2) 0.3214(3) 0.0491(5) Uani 1 1 d . . . . .
C8 C 0.68498(11) 0.3554(2) 0.4420(3) 0.0553(5) Uani 1 1 d . . . . .
H8 H 0.666742 0.387975 0.538823 0.066 Uiso 1 1 calc R U . . .
C9 C 0.75804(10) 0.3892(2) 0.4010(3) 0.0528(5) Uani 1 1 d . . . . .
C10 C 0.78993(12) 0.3386(2) 0.2637(3) 0.0649(6) Uani 1 1 d . . . . .
H10 H 0.765021 0.278088 0.197050 0.078 Uiso 1 1 calc R U . . .
C11 C 0.85760(12) 0.3762(3) 0.2241(3) 0.0716(7) Uani 1 1 d . . . . .
H11 H 0.878304 0.342233 0.130861 0.086 Uiso 1 1 calc R U . . .
C12 C 0.89393(11) 0.4636(3) 0.3230(3) 0.0689(7) Uani 1 1 d . . . . .
C13 C 0.86567(13) 0.5130(3) 0.4619(4) 0.0810(8) Uani 1 1 d . . . . .
H13 H 0.891844 0.570980 0.529793 0.097 Uiso 1 1 calc R U . . .
C14 C 0.79705(13) 0.4752(3) 0.5002(3) 0.0722(7) Uani 1 1 d . . . . .
H14 H 0.777074 0.508524 0.594623 0.087 Uiso 1 1 calc R U . . .

loop_
_atom_site_aniso_label
_atom_site_aniso_U_11
_atom_site_aniso_U_22
_atom_site_aniso_U_33
_atom_site_aniso_U_23
_atom_site_aniso_U_13
_atom_site_aniso_U_12
Cl1 0.0542(4) 0.1445(8) 0.1195(7) 0.0036(5) 0.0273(4) -0.0134(4)
F1 0.095(4) 0.166(8) 0.154(5) -0.028(5) 0.064(4) -0.070(4)
F2 0.137(5) 0.152(7) 0.186(8) 0.074(6) -0.014(6) -0.037(5)
F3 0.124(5) 0.124(4) 0.151(5) -0.041(4) 0.036(4) -0.052(3)
C15 0.089(5) 0.122(5) 0.139(6) 0.007(5) 0.033(5) -0.041(5)
F1A 0.103(3) 0.160(6) 0.177(6) -0.004(4) 0.033(3) -0.082(3)
F2A 0.114(3) 0.149(5) 0.122(4) 0.023(3) 0.016(3) -0.031(3)
F3A 0.190(6) 0.099(3) 0.179(6) -0.013(4) 0.057(5) -0.044(4)
C15A 0.081(4) 0.117(5) 0.134(5) 0.006(4) 0.034(4) -0.032(4)
O1 0.0615(9) 0.0633(9) 0.0565(9) -0.0054(7) 0.0139(7) -0.0002(7)
O2 0.0495(9) 0.1133(16) 0.1352(18) 0.0090(14) 0.0201(10) -0.0180(10)
N1 0.0457(9) 0.0570(10) 0.0571(10) -0.0014(8) 0.0162(7) -0.0067(7)
N2 0.0450(8) 0.0555(10) 0.0597(11) 0.0053(8) 0.0133(8) -0.0041(7)
C1 0.0431(11) 0.0854(17) 0.0617(14) 0.0052(12) 0.0056(10) -0.0057(11)
C2 0.0562(12) 0.0661(15) 0.0771(16) 0.0091(12) 0.0020(11) -0.0153(11)
C3 0.0555(12) 0.0520(12) 0.0643(14) 0.0012(10) 0.0038(10) -0.0034(9)
C4 0.0461(10) 0.0520(12) 0.0459(11) 0.0038(9) 0.0028(8) -0.0038(8)
C5 0.0484(11) 0.0567(13) 0.0763(15) -0.0059(11) 0.0053(10) -0.0035(9)
C6 0.0492(12) 0.0736(16) 0.0823(17) -0.0153(13) 0.0063(11) 0.0046(11)
C7 0.0499(10) 0.0481(11) 0.0497(11) 0.0083(9) 0.0077(9) -0.0011(8)
C8 0.0515(11) 0.0568(13) 0.0585(13) 0.0043(10) 0.0125(10) -0.0026(9)
C9 0.0462(10) 0.0540(12) 0.0585(12) 0.0034(10) 0.0064(9) -0.0015(9)
C10 0.0509(12) 0.0693(15) 0.0752(15) -0.0117(12) 0.0115(11) -0.0059(10)
C11 0.0518(12) 0.0816(17) 0.0829(17) -0.0099(14) 0.0201(12) -0.0004(11)
C12 0.0431(11) 0.0755(16) 0.0890(18) 0.0049(14) 0.0112(11) -0.0072(10)
C13 0.0613(14) 0.090(2) 0.0912(19) -0.0160(15) 0.0043(13) -0.0214(13)
C14 0.0623(14) 0.0841(18) 0.0712(16) -0.0143(13) 0.0128(12) -0.0115(12)

loop_
_atom_type_symbol
_atom_type_description
_atom_type_scat_dispersion_real
_atom_type_scat_dispersion_imag
_atom_type_scat_source
C C 0.0033 0.0016 'International Tables Vol C Tables 4.2.6.8 and 6.1.1.4'
H H 0.0000 0.0000 'International Tables Vol C Tables 4.2.6.8 and 6.1.1.4'
Cl Cl 0.1484 0.1585 'International Tables Vol C Tables 4.2.6.8 and 6.1.1.4'
F F 0.0171 0.0103 'International Tables Vol C Tables 4.2.6.8 and 6.1.1.4'
N N 0.0061 0.0033 'International Tables Vol C Tables 4.2.6.8 and 6.1.1.4'
O O 0.0106 0.0060 'International Tables Vol C Tables 4.2.6.8 and 6.1.1.4'

loop_
_geom_angle_atom_site_label_1
_geom_angle_atom_site_label_2
_geom_angle_atom_site_label_3
_geom_angle
_geom_angle_site_symmetry_1
_geom_angle_site_symmetry_3
_geom_angle_publ_flag
F1 C15 F3 109.6(10) . . ?
F2 C15 F1 113.9(11) . . ?
F2 C15 F3 108.4(10) . . ?
F2 C15 O2 116.3(11) . . ?
O2 C15 F1 104.2(11) . . ?
O2 C15 F3 104.0(9) . . ?
F1A C15A F2A 107.0(8) . . ?
F1A C15A F3A 105.1(8) . . ?
F3A C15A F2A 103.1(8) . . ?
O2 C15A F1A 114.2(9) . . ?
O2 C15A F2A 106.9(8) . . ?
O2 C15A F3A 119.4(8) . . ?
C15 O2 C12 121.0(6) . . ?
C15A O2 C12 116.8(5) . . ?
N2 N1 H1 119.9 . . ?
C7 N1 H1 119.9 . . ?
C7 N1 N2 120.23(17) . . ?
C8 N2 N1 114.35(17) . . ?
C2 C1 Cl1 119.99(19) . . ?
C2 C1 C6 120.8(2) . . ?
C6 C1 Cl1 119.21(19) . . ?
C1 C2 H2 120.3 . . ?
C1 C2 C3 119.5(2) . . ?
C3 C2 H2 120.3 . . ?
C2 C3 H3 119.7 . . ?
C2 C3 C4 120.6(2) . . ?
C4 C3 H3 119.7 . . ?
C3 C4 C7 117.80(18) . . ?
C5 C4 C3 119.17(19) . . ?
C5 C4 C7 123.01(18) . . ?
C4 C5 H5 119.8 . . ?
C4 C5 C6 120.4(2) . . ?
C6 C5 H5 119.8 . . ?
C1 C6 C5 119.5(2) . . ?
C1 C6 H6 120.2 . . ?
C5 C6 H6 120.2 . . ?
O1 C7 N1 123.40(18) . . ?
O1 C7 C4 122.11(19) . . ?
N1 C7 C4 114.48(17) . . ?
N2 C8 H8 119.3 . . ?
N2 C8 C9 121.40(19) . . ?
C9 C8 H8 119.3 . . ?
C10 C9 C8 122.4(2) . . ?
C14 C9 C8 119.6(2) . . ?
C14 C9 C10 118.1(2) . . ?
C9 C10 H10 119.4 . . ?
C11 C10 C9 121.2(2) . . ?
C11 C10 H10 119.4 . . ?
C10 C11 H11 120.5 . . ?
C12 C11 C10 119.0(2) . . ?
C12 C11 H11 120.5 . . ?
C11 C12 O2 117.7(2) . . ?
C11 C12 C13 121.9(2) . . ?
C13 C12 O2 120.4(2) . . ?
C12 C13 H13 120.7 . . ?
C12 C13 C14 118.6(2) . . ?
C14 C13 H13 120.7 . . ?
C9 C14 C13 121.1(2) . . ?
C9 C14 H14 119.4 . . ?
C13 C14 H14 119.4 . . ?

loop_
_geom_bond_atom_site_label_1
_geom_bond_atom_site_label_2
_geom_bond_distance
_geom_bond_site_symmetry_2
_geom_bond_publ_flag
Cl1 C1 1.731(2) . ?
F1 C15 1.304(11) . ?
F2 C15 1.279(11) . ?
F3 C15 1.311(12) . ?
C15 O2 1.289(11) . ?
F1A C15A 1.322(9) . ?
F2A C15A 1.335(10) . ?
F3A C15A 1.323(9) . ?
C15A O2 1.313(9) . ?
O1 C7 1.227(2) . ?
O2 C12 1.414(2) . ?
N1 H1 0.8600 . ?
N1 N2 1.383(2) . ?
N1 C7 1.348(3) . ?
N2 C8 1.273(3) . ?
C1 C2 1.373(3) . ?
C1 C6 1.374(3) . ?
C2 H2 0.9300 . ?
C2 C3 1.374(3) . ?
C3 H3 0.9300 . ?
C3 C4 1.387(3) . ?
C4 C5 1.378(3) . ?
C4 C7 1.493(3) . ?
C5 H5 0.9300 . ?
C5 C6 1.382(3) . ?
C6 H6 0.9300 . ?
C8 H8 0.9300 . ?
C8 C9 1.459(3) . ?
C9 C10 1.384(3) . ?
C9 C14 1.374(3) . ?
C10 H10 0.9300 . ?
C10 C11 1.372(3) . ?
C11 H11 0.9300 . ?
C11 C12 1.358(3) . ?
C12 C13 1.360(4) . ?
C13 H13 0.9300 . ?
C13 C14 1.386(3) . ?
C14 H14 0.9300 . ?

loop_
_geom_torsion_atom_site_label_1
_geom_torsion_atom_site_label_2
_geom_torsion_atom_site_label_3
_geom_torsion_atom_site_label_4
_geom_torsion
_geom_torsion_site_symmetry_1
_geom_torsion_site_symmetry_2
_geom_torsion_site_symmetry_3
_geom_torsion_site_symmetry_4
_geom_torsion_publ_flag
Cl1 C1 C2 C3 179.49(18) . . . . ?
Cl1 C1 C6 C5 -179.94(18) . . . . ?
F1 C15 O2 C12 -160.7(8) . . . . ?
F2 C15 O2 C12 -34.5(14) . . . . ?
F3 C15 O2 C12 84.5(10) . . . . ?
C15 O2 C12 C11 112.0(7) . . . . ?
C15 O2 C12 C13 -72.0(8) . . . . ?
F1A C15A O2 C12 176.3(7) . . . . ?
F2A C15A O2 C12 -65.5(8) . . . . ?
F3A C15A O2 C12 50.9(11) . . . . ?
C15A O2 C12 C11 101.6(6) . . . . ?
C15A O2 C12 C13 -82.3(6) . . . . ?
O2 C12 C13 C14 -177.7(2) . . . . ?
N1 N2 C8 C9 -177.50(18) . . . . ?
N2 N1 C7 O1 3.2(3) . . . . ?
N2 N1 C7 C4 -177.32(17) . . . . ?
N2 C8 C9 C10 -3.6(3) . . . . ?
N2 C8 C9 C14 175.8(2) . . . . ?
C1 C2 C3 C4 0.8(4) . . . . ?
C2 C1 C6 C5 -0.9(4) . . . . ?
C2 C3 C4 C5 -1.6(3) . . . . ?
C2 C3 C4 C7 -180.0(2) . . . . ?
C3 C4 C5 C6 1.1(3) . . . . ?
C3 C4 C7 O1 32.2(3) . . . . ?
C3 C4 C7 N1 -147.27(19) . . . . ?
C4 C5 C6 C1 0.1(4) . . . . ?
C5 C4 C7 O1 -146.1(2) . . . . ?
C5 C4 C7 N1 34.4(3) . . . . ?
C6 C1 C2 C3 0.4(4) . . . . ?
C7 N1 N2 C8 -173.35(19) . . . . ?
C7 C4 C5 C6 179.5(2) . . . . ?
C8 C9 C10 C11 177.2(2) . . . . ?
C8 C9 C14 C13 -177.7(2) . . . . ?
C9 C10 C11 C12 0.7(4) . . . . ?
C10 C9 C14 C13 1.6(4) . . . . ?
C10 C11 C12 O2 177.3(2) . . . . ?
C10 C11 C12 C13 1.3(4) . . . . ?
C11 C12 C13 C14 -1.8(4) . . . . ?
C12 C13 C14 C9 0.2(4) . . . . ?
C14 C9 C10 C11 -2.1(4) . . . . ?
